data_2222172
loop_
_publ_author_name
'Ng, Seik Weng'

_publ_section_title
;
 5-Chloro-8-hydroxyquinolinium nitrate
;
_journal_coeditor_code TK2465
_journal_issue 6
_journal_name_full 'Acta Crystallographica Section E'
_journal_page_first o1450
_journal_paper_doi 10.1107/S160053680901993X
_journal_volume 65
_journal_year 2009
_chemical_formula_iupac 'C9 H7 Cl N O +, N O3 -'
_chemical_formula_moiety 'C9 H7 Cl N O +, N O3 -'
_chemical_formula_sum 'C9 H7 Cl N2 O4'
_chemical_formula_weight 242.62
_chemical_name_systematic
;
5-Chloro-8-hydroxyquinolinium nitrate
;
_space_group_IT_number 14
_symmetry_cell_setting monoclinic
_symmetry_space_group_name_Hall '-P 2yn'
_symmetry_space_group_name_H-M 'P 1 21/n 1'
_atom_sites_solution_hydrogens geom
_atom_sites_solution_primary direct
_atom_sites_solution_secondary difmap
_audit_creation_method SHELXL-97
_cell_angle_alpha 90
_cell_angle_beta 95.831(3)
_cell_angle_gamma 90
_cell_formula_units_Z 4
_cell_length_a 7.4379(3)
_cell_length_b 11.5518(6)
_cell_length_c 11.2288(5)
_cell_measurement_reflns_used 1079
_cell_measurement_temperature 123(2)
_cell_measurement_theta_max 26.4
_cell_measurement_theta_min 2.5
_cell_volume 959.80(8)
_computing_cell_refinement 'SAINT (Bruker, 2008)'
_computing_data_collection 'APEX2 (Bruker, 2008)'
_computing_data_reduction 'SAINT (Bruker, 2008)'
_computing_molecular_graphics 'X-SEED (Barbour, 2001)'
_computing_publication_material 'publCIF (Westrip, 2009)'
_computing_structure_refinement 'SHELXL97 (Sheldrick, 2008)'
_computing_structure_solution 'SHELXS97 (Sheldrick, 2008)'
_diffrn_ambient_temperature 123(2)
_diffrn_measured_fraction_theta_full 0.995
_diffrn_measured_fraction_theta_max 0.995
_diffrn_measurement_device_type 'Bruker SMART APEX'
_diffrn_measurement_method \w
_diffrn_radiation_monochromator graphite
_diffrn_radiation_source 'fine-focus sealed tube'
_diffrn_radiation_type MoK\a
_diffrn_radiation_wavelength 0.71073
_diffrn_reflns_av_R_equivalents 0.049
_diffrn_reflns_av_sigmaI/netI 0.052
_diffrn_reflns_limit_h_max 9
_diffrn_reflns_limit_h_min -9
_diffrn_reflns_limit_k_max 12
_diffrn_reflns_limit_k_min -15
_diffrn_reflns_limit_l_max 14
_diffrn_reflns_limit_l_min -14
_diffrn_reflns_number 6472
_diffrn_reflns_theta_full 27.5
_diffrn_reflns_theta_max 27.5
_diffrn_reflns_theta_min 2.5
_diffrn_standards_decay_% 0
_diffrn_standards_interval_count 0
_diffrn_standards_interval_time 0
_diffrn_standards_number 0
_exptl_absorpt_coefficient_mu 0.398
_exptl_absorpt_correction_T_max 0.980
_exptl_absorpt_correction_T_min 0.925
_exptl_absorpt_correction_type multi-scan
_exptl_absorpt_process_details '(SADABS; Sheldrick, 1996)'
_exptl_crystal_colour Yellow
_exptl_crystal_density_diffrn 1.679
_exptl_crystal_density_method 'not measured'
_exptl_crystal_description Prism
_exptl_crystal_F_000 496
_exptl_crystal_size_max 0.20
_exptl_crystal_size_mid 0.05
_exptl_crystal_size_min 0.05
_refine_diff_density_max 1.20
_refine_diff_density_min -0.34
_refine_ls_extinction_method none
_refine_ls_goodness_of_fit_ref 1.07
_refine_ls_hydrogen_treatment mixed
_refine_ls_matrix_type full
_refine_ls_number_parameters 153
_refine_ls_number_reflns 2196
_refine_ls_number_restraints 2
_refine_ls_restrained_S_all 1.07
_refine_ls_R_factor_all 0.088
_refine_ls_R_factor_gt 0.062
_refine_ls_shift/su_max 0.001
_refine_ls_shift/su_mean 0.001
_refine_ls_structure_factor_coef Fsqd
_refine_ls_weighting_details 'calc w=1/[\s^2^(Fo^2^)+(0.1164P)^2^+0.1797P] where P=(Fo^2^+2Fc^2^)/3'
_refine_ls_weighting_scheme calc
_refine_ls_wR_factor_gt 0.166
_refine_ls_wR_factor_ref 0.192
_reflns_number_gt 1574
_reflns_number_total 2196
_reflns_threshold_expression I>2\(I)
_cod_data_source_file tk2465.cif
_cod_data_source_block I
_cod_depositor_comments
;
The following automatic conversions were performed:
'_symmetry_cell_setting' value 'Monoclinic' changed to 'monoclinic'
according to '/home/saulius/struct/CIF-dictionaries/cif_core.dic'
dictionary named 'cif_core.dic' version 2.4.1 from 2010-06-29.

Automatic conversion script
Id: cif_fix_enum 1527 2010-12-29 10:47:43Z saulius 

The following automatic conversions were performed:

'_symmetry_cell_setting' value 'Monoclinic' changed to 'monoclinic'
according to /home/saulius/struct/CIF-dictionaries/cif_core.dic
dictionary named 'cif_core.dic' version 2.4.1 from 2010-06-29.

Automatic conversion script
Id: cif_fix_values 1715 2011-07-08 13:25:40Z adriana 
;
_cod_original_sg_symbol_H-M 'P 21/n'
_cod_database_code 2222172
_cod_database_fobs_code 2222172

loop_
_symmetry_equiv_pos_as_xyz
'x, y, z'
'-x+1/2, y+1/2, -z+1/2'
'-x, -y, -z'
'x-1/2, -y-1/2, z-1/2'

loop_
_atom_site_type_symbol
_atom_site_label
_atom_site_fract_x
_atom_site_fract_y
_atom_site_fract_z
_atom_site_U_iso_or_equiv
_atom_site_adp_type
_atom_site_calc_flag
_atom_site_refinement_flags
_atom_site_occupancy
_atom_site_disorder_assembly
_atom_site_disorder_group
Cl Cl1 -0.30656(11) 0.30338(8) 0.76985(8) 0.0321(3) Uani d . 1 . .
O O1 0.3429(3) 0.4706(2) 0.5632(2) 0.0279(6) Uani d D 1 . .
H H1O 0.350(6) 0.5423(11) 0.553(4) 0.042(12) Uiso d D 1 . .
O O2 0.5861(3) 0.30211(18) 0.4592(2) 0.0261(6) Uani d . 1 . .
O O3 0.6434(3) 0.12125(19) 0.4947(2) 0.0325(6) Uani d . 1 . .
O O4 0.8190(3) 0.2201(2) 0.3904(2) 0.0286(6) Uani d . 1 . .
N N1 0.2829(4) 0.2424(2) 0.5774(2) 0.0203(6) Uani d D 1 . .
H H1N 0.385(3) 0.265(4) 0.552(3) 0.037(11) Uiso d D 1 . .
N N2 0.6849(4) 0.2125(2) 0.4472(2) 0.0220(6) Uani d . 1 . .
C C1 0.2635(4) 0.1291(3) 0.5806(3) 0.0250(7) Uani d . 1 . .
H H1A 0.3516 0.0806 0.5504 0.030 Uiso calc R 1 . .
C C2 0.1155(5) 0.0794(3) 0.6278(3) 0.0277(7) Uani d . 1 . .
H H2 0.1012 -0.0023 0.6295 0.033 Uiso calc R 1 . .
C C3 -0.0094(4) 0.1513(3) 0.6720(3) 0.0265(7) Uani d . 1 . .
H H3 -0.1093 0.1185 0.7063 0.032 Uiso calc R 1 . .
C C4 0.0084(4) 0.2727(3) 0.6672(3) 0.0213(7) Uani d . 1 . .
C C5 -0.1144(4) 0.3518(3) 0.7089(3) 0.0254(7) Uani d . 1 . .
C C6 -0.0849(5) 0.4687(3) 0.7003(3) 0.0325(8) Uani d . 1 . .
H H6 -0.1694 0.5213 0.7282 0.039 Uiso calc R 1 . .
C C7 0.0666(5) 0.5118(3) 0.6513(3) 0.0297(8) Uani d . 1 . .
H H7 0.0832 0.5931 0.6460 0.036 Uiso calc R 1 . .
C C8 0.1920(4) 0.4385(3) 0.6108(3) 0.0231(7) Uani d . 1 . .
C C9 0.1613(4) 0.3178(3) 0.6184(3) 0.0204(7) Uani d . 1 . .

loop_
_atom_site_aniso_label
_atom_site_aniso_U_11
_atom_site_aniso_U_22
_atom_site_aniso_U_33
_atom_site_aniso_U_12
_atom_site_aniso_U_13
_atom_site_aniso_U_23
Cl1 0.0219(5) 0.0405(6) 0.0359(5) -0.0012(3) 0.0128(3) -0.0003(4)
O1 0.0275(13) 0.0173(12) 0.0413(14) 0.0001(9) 0.0147(10) 0.0025(10)
O2 0.0276(13) 0.0138(11) 0.0388(13) 0.0032(9) 0.0124(10) -0.0010(9)
O3 0.0337(14) 0.0145(11) 0.0513(16) -0.0003(9) 0.0135(12) 0.0044(10)
O4 0.0270(13) 0.0265(13) 0.0342(13) 0.0027(9) 0.0121(10) -0.0009(10)
N1 0.0173(14) 0.0205(13) 0.0235(14) 0.0010(10) 0.0046(11) 0.0003(10)
N2 0.0214(14) 0.0175(13) 0.0274(14) 0.0005(10) 0.0038(11) -0.0025(10)
C1 0.0241(17) 0.0199(16) 0.0320(18) 0.0020(12) 0.0073(13) -0.0003(13)
C2 0.0278(17) 0.0205(16) 0.0356(18) -0.0003(13) 0.0066(14) 0.0058(14)
C3 0.0227(17) 0.0272(17) 0.0300(17) -0.0079(13) 0.0043(13) 0.0027(13)
C4 0.0208(16) 0.0253(16) 0.0180(15) -0.0034(12) 0.0034(12) 0.0000(12)
C5 0.0182(16) 0.0337(19) 0.0252(16) -0.0003(13) 0.0074(12) 0.0025(13)
C6 0.0271(18) 0.0279(18) 0.045(2) 0.0074(14) 0.0137(15) -0.0051(15)
C7 0.0291(19) 0.0210(17) 0.0405(19) 0.0021(13) 0.0111(15) -0.0024(14)
C8 0.0240(16) 0.0201(16) 0.0258(16) -0.0012(12) 0.0058(12) 0.0006(12)
C9 0.0239(17) 0.0171(15) 0.0203(15) 0.0021(12) 0.0021(12) 0.0009(11)

loop_
_atom_type_symbol
_atom_type_description
_atom_type_scat_dispersion_real
_atom_type_scat_dispersion_imag
_atom_type_scat_source
C C 0.0033 0.0016 'International Tables Vol C Tables 4.2.6.8 and 6.1.1.4'
H H 0.0000 0.0000 'International Tables Vol C Tables 4.2.6.8 and 6.1.1.4'
N N 0.0061 0.0033 'International Tables Vol C Tables 4.2.6.8 and 6.1.1.4'
O O 0.0106 0.0060 'International Tables Vol C Tables 4.2.6.8 and 6.1.1.4'
Cl Cl 0.1484 0.1585 'International Tables Vol C Tables 4.2.6.8 and 6.1.1.4'

loop_
_geom_angle_atom_site_label_1
_geom_angle_atom_site_label_2
_geom_angle_atom_site_label_3
_geom_angle_site_symmetry_1
_geom_angle_site_symmetry_3
_geom_angle
_geom_angle_publ_flag
C8 O1 H1O . . 113(3) ?
C1 N1 C9 . . 123.0(3) ?
C1 N1 H1N . . 114(3) ?
C9 N1 H1N . . 123(3) ?
O3 N2 O4 . . 122.1(3) ?
O3 N2 O2 . . 118.2(3) ?
O4 N2 O2 . . 119.7(3) ?
N1 C1 C2 . . 120.8(3) ?
N1 C1 H1A . . 119.6 ?
C2 C1 H1A . . 119.6 ?
C3 C2 C1 . . 118.5(3) ?
C3 C2 H2 . . 120.7 ?
C1 C2 H2 . . 120.7 ?
C2 C3 C4 . . 121.2(3) ?
C2 C3 H3 . . 119.4 ?
C4 C3 H3 . . 119.4 ?
C5 C4 C9 . . 117.8(3) ?
C5 C4 C3 . . 124.6(3) ?
C9 C4 C3 . . 117.7(3) ?
C6 C5 C4 . . 120.1(3) ?
C6 C5 Cl1 . . 119.2(3) ?
C4 C5 Cl1 . . 120.7(3) ?
C5 C6 C7 . . 121.3(3) ?
C5 C6 H6 . . 119.3 ?
C7 C6 H6 . . 119.3 ?
C8 C7 C6 . . 120.9(3) ?
C8 C7 H7 . . 119.5 ?
C6 C7 H7 . . 119.5 ?
O1 C8 C7 . . 125.8(3) ?
O1 C8 C9 . . 116.3(3) ?
C7 C8 C9 . . 118.0(3) ?
N1 C9 C4 . . 118.8(3) ?
N1 C9 C8 . . 119.3(3) ?
C4 C9 C8 . . 121.9(3) ?

loop_
_geom_bond_atom_site_label_1
_geom_bond_atom_site_label_2
_geom_bond_site_symmetry_2
_geom_bond_distance
_geom_bond_publ_flag
Cl1 C5 . 1.739(3) ?
O1 C8 . 1.343(4) ?
O1 H1O . 0.840(10) ?
O2 N2 . 1.285(3) ?
O3 N2 . 1.234(3) ?
O4 N2 . 1.240(4) ?
N1 C1 . 1.318(4) ?
N1 C9 . 1.368(4) ?
N1 H1N . 0.880(10) ?
C1 C2 . 1.393(5) ?
C1 H1A . 0.9500 ?
C2 C3 . 1.375(5) ?
C2 H2 . 0.9500 ?
C3 C4 . 1.410(5) ?
C3 H3 . 0.9500 ?
C4 C5 . 1.405(4) ?
C4 C9 . 1.411(4) ?
C5 C6 . 1.374(5) ?
C6 C7 . 1.395(5) ?
C6 H6 . 0.9500 ?
C7 C8 . 1.371(4) ?
C7 H7 . 0.9500 ?
C8 C9 . 1.417(4) ?

loop_
_geom_hbond_atom_site_label_D
_geom_hbond_atom_site_label_H
_geom_hbond_atom_site_label_A
_geom_hbond_site_symmetry_A
_geom_hbond_distance_DH
_geom_hbond_distance_HA
_geom_hbond_distance_DA
_geom_hbond_angle_DHA
_geom_hbond_publ_flag
O1 H1o O2 3_666 0.840(10) 1.870(10) 2.695(3) 169(4) yes
N1 H1n O2 . 0.880(10) 1.950(10) 2.816(3) 167(4) yes

loop_
_geom_torsion_atom_site_label_1
_geom_torsion_atom_site_label_2
_geom_torsion_atom_site_label_3
_geom_torsion_atom_site_label_4
_geom_torsion_site_symmetry_1
_geom_torsion_site_symmetry_2
_geom_torsion_site_symmetry_3
_geom_torsion_site_symmetry_4
_geom_torsion
_geom_torsion_publ_flag
C9 N1 C1 C2 . . . . -0.5(5) ?
N1 C1 C2 C3 . . . . -0.5(5) ?
C1 C2 C3 C4 . . . . 1.6(5) ?
C2 C3 C4 C5 . . . . 179.2(3) ?
C2 C3 C4 C9 . . . . -1.7(5) ?
C9 C4 C5 C6 . . . . 0.8(5) ?
C3 C4 C5 C6 . . . . 179.9(3) ?
C9 C4 C5 Cl1 . . . . 179.8(2) ?
C3 C4 C5 Cl1 . . . . -1.1(5) ?
C4 C5 C6 C7 . . . . -0.6(5) ?
Cl1 C5 C6 C7 . . . . -179.5(3) ?
C5 C6 C7 C8 . . . . -0.4(6) ?
C6 C7 C8 O1 . . . . -179.4(3) ?
C6 C7 C8 C9 . . . . 1.0(5) ?
C1 N1 C9 C4 . . . . 0.5(4) ?
C1 N1 C9 C8 . . . . -179.6(3) ?
C5 C4 C9 N1 . . . . 179.8(3) ?
C3 C4 C9 N1 . . . . 0.6(4) ?
C5 C4 C9 C8 . . . . -0.2(4) ?
C3 C4 C9 C8 . . . . -179.4(3) ?
O1 C8 C9 N1 . . . . -0.4(4) ?
C7 C8 C9 N1 . . . . 179.3(3) ?
O1 C8 C9 C4 . . . . 179.6(3) ?
C7 C8 C9 C4 . . . . -0.7(5) ?
